data_4315496
loop_
_publ_author_name
'Qisheng Lin'
'John D. Corbett'

_publ_contact_author_address
;359 Spedding Hall
Iowa State University
Ames, IA, 50010
;
_publ_contact_author_email jdc@ameslab.gov
_publ_contact_author_name 'John D Corbett'
_publ_section_title
;
 M3(Au,Ge)19 and M3.25(Au,Ge)18 (M = Ca, Yb): Distinctive Phase
 Separations Driven by Configurational Disorder in Cubic YCd6-Type
 Derivatives
;
_journal_name_full 'Inorganic Chemistry'
_journal_page_first 4570
_journal_page_last 4577
_journal_paper_doi 10.1021/ic100118q
_journal_volume 49
_journal_year 2010
_chemical_formula_moiety 'Au109.66 Ge32.91, 0.16(Ge24), 0.09(Au16), 0.17(Au24), 24(Ca)'
_chemical_formula_sum 'Au14.39 Ca3 Ge4.61'
_chemical_formula_weight 3289.69
_chemical_name_systematic
; 
 ? 
;
_space_group_IT_number 204
_symmetry_cell_setting cubic
_symmetry_space_group_name_Hall '-I 2 2 3'
_symmetry_space_group_name_H-M 'I m -3'
_atom_sites_solution_primary direct
_atom_sites_solution_secondary difmap
_audit_creation_method SHELXL-97
_cell_angle_alpha 90.00
_cell_angle_beta 90.00
_cell_angle_gamma 90.00
_cell_formula_units_Z 8
_cell_length_a 14.8223(12)
_cell_length_b 14.8223(12)
_cell_length_c 14.8223(12)
_cell_measurement_reflns_used 725
_cell_measurement_temperature 273(2)
_cell_measurement_theta_max 28.26
_cell_measurement_theta_min 1.94
_cell_volume 3256.5(5)
_computing_structure_refinement 'SHELXL-97 (Sheldrick, 1997)'
_computing_structure_solution 'SHELXS-97 (Sheldrick, 1990)'
_diffrn_ambient_temperature 273(2)
_diffrn_measured_fraction_theta_full 0.959
_diffrn_measured_fraction_theta_max 0.959
_diffrn_measurement_device_type 'SMART CCD APEX II'
_diffrn_measurement_method w/
_diffrn_radiation_monochromator graphite
_diffrn_radiation_source 'fine-focus sealed tube'
_diffrn_radiation_type MoK\a
_diffrn_radiation_wavelength 0.71073
_diffrn_reflns_av_R_equivalents 0.0890
_diffrn_reflns_av_sigmaI/netI 0.0399
_diffrn_reflns_limit_h_max 19
_diffrn_reflns_limit_h_min -19
_diffrn_reflns_limit_k_max 13
_diffrn_reflns_limit_k_min -19
_diffrn_reflns_limit_l_max 19
_diffrn_reflns_limit_l_min -19
_diffrn_reflns_number 10257
_diffrn_reflns_theta_full 28.26
_diffrn_reflns_theta_max 28.26
_diffrn_reflns_theta_min 1.94
_exptl_absorpt_coefficient_mu 138.367
_exptl_absorpt_correction_T_max 0.142
_exptl_absorpt_correction_T_min 0.009
_exptl_absorpt_correction_type empirical
_exptl_absorpt_process_details SADABS
_exptl_crystal_colour metallic
_exptl_crystal_density_diffrn 13.420
_exptl_crystal_density_method 'not measured'
_exptl_crystal_description irregular
_exptl_crystal_F_000 10756
_exptl_crystal_size_max 0.033
_exptl_crystal_size_mid 0.023
_exptl_crystal_size_min 0.015
_refine_diff_density_max 4.085
_refine_diff_density_min -4.254
_refine_diff_density_rms 0.778
_refine_ls_extinction_method none
_refine_ls_goodness_of_fit_ref 1.060
_refine_ls_matrix_type full
_refine_ls_number_parameters 51
_refine_ls_number_reflns 725
_refine_ls_number_restraints 0
_refine_ls_restrained_S_all 1.060
_refine_ls_R_factor_all 0.0528
_refine_ls_R_factor_gt 0.0475
_refine_ls_shift/su_max 0.000
_refine_ls_shift/su_mean 0.000
_refine_ls_structure_factor_coef Fsqd
_refine_ls_weighting_details 'calc w=1/[\s^2^(Fo^2^)+(0.0686P)^2^+697.8741P] where P=(Fo^2^+2Fc^2^)/3'
_refine_ls_weighting_scheme calc
_refine_ls_wR_factor_gt 0.1220
_refine_ls_wR_factor_ref 0.1255
_reflns_number_gt 656
_reflns_number_total 725
_reflns_threshold_expression >2sigma(I)
_cod_data_source_file ic100118q_si_003_7.cif
_cod_data_source_block crystal_s2
_cod_database_code 4315496

loop_
_symmetry_equiv_pos_as_xyz
'x, y, z'
'-x, -y, z'
'-x, y, -z'
'x, -y, -z'
'z, x, y'
'z, -x, -y'
'-z, -x, y'
'-z, x, -y'
'y, z, x'
'-y, z, -x'
'y, -z, -x'
'-y, -z, x'
'x+1/2, y+1/2, z+1/2'
'-x+1/2, -y+1/2, z+1/2'
'-x+1/2, y+1/2, -z+1/2'
'x+1/2, -y+1/2, -z+1/2'
'z+1/2, x+1/2, y+1/2'
'z+1/2, -x+1/2, -y+1/2'
'-z+1/2, -x+1/2, y+1/2'
'-z+1/2, x+1/2, -y+1/2'
'y+1/2, z+1/2, x+1/2'
'-y+1/2, z+1/2, -x+1/2'
'y+1/2, -z+1/2, -x+1/2'
'-y+1/2, -z+1/2, x+1/2'
'-x, -y, -z'
'x, y, -z'
'x, -y, z'
'-x, y, z'
'-z, -x, -y'
'-z, x, y'
'z, x, -y'
'z, -x, y'
'-y, -z, -x'
'y, -z, x'
'-y, z, x'
'y, z, -x'
'-x+1/2, -y+1/2, -z+1/2'
'x+1/2, y+1/2, -z+1/2'
'x+1/2, -y+1/2, z+1/2'
'-x+1/2, y+1/2, z+1/2'
'-z+1/2, -x+1/2, -y+1/2'
'-z+1/2, x+1/2, y+1/2'
'z+1/2, x+1/2, -y+1/2'
'z+1/2, -x+1/2, y+1/2'
'-y+1/2, -z+1/2, -x+1/2'
'y+1/2, -z+1/2, x+1/2'
'-y+1/2, z+1/2, x+1/2'
'y+1/2, z+1/2, -x+1/2'

loop_
_atom_site_label
_atom_site_type_symbol
_atom_site_fract_x
_atom_site_fract_y
_atom_site_fract_z
_atom_site_U_iso_or_equiv
_atom_site_adp_type
_atom_site_occupancy
_atom_site_symmetry_multiplicity
_atom_site_calc_flag
_atom_site_refinement_flags
_atom_site_disorder_assembly
_atom_site_disorder_group
Au1 Au 0.10381(6) 0.34044(6) 0.20212(6) 0.0210(3) Uani 1 1 d . . .
Au2 Au 0.0000 0.40233(7) 0.35730(7) 0.0159(3) Uani 1 2 d S . .
Au31 Au 0.15113(9) 0.15113(9) 0.15113(9) 0.0397(6) Uani 0.911(4) 3 d SP . .
Au32 Au 0.0933(9) 0.0933(9) 0.0933(9) 0.0397(6) Uani 0.089(4) 3 d SP . .
Au4 Au 0.40500(11) 0.0000 0.0000 0.0215(4) Uani 1 4 d S . .
Au5 Au 0.0000 0.23707(13) 0.08306(13) 0.0233(7) Uani 0.462(11) 2 d SP . .
Ge5 Ge 0.0000 0.23707(13) 0.08306(13) 0.0233(7) Uani 0.538(11) 2 d SP . .
Ge6 Ge 0.2018(3) 0.0000 0.5000 0.0167(9) Uani 1 4 d S . .
Ge7 Ge 0.2500 0.2500 0.2500 0.058(2) Uani 1 6 d S . .
Au8 Au 0.0000 0.0834(6) 0.0674(6) 0.057(3) Uani 0.169(11) 2 d SP . .
Ge8 Ge 0.0000 0.0834(6) 0.0674(6) 0.057(3) Uani 0.164(11) 2 d SP . .
Ca9 Ca 0.0000 0.1855(4) 0.3045(4) 0.0151(11) Uani 1 2 d S . .

loop_
_atom_site_aniso_label
_atom_site_aniso_U_11
_atom_site_aniso_U_22
_atom_site_aniso_U_33
_atom_site_aniso_U_23
_atom_site_aniso_U_13
_atom_site_aniso_U_12
Au1 0.0256(5) 0.0173(5) 0.0201(5) -0.0009(3) 0.0049(3) -0.0030(3)
Au2 0.0150(5) 0.0155(5) 0.0171(6) -0.0002(4) 0.000 0.000
Au31 0.0397(6) 0.0397(6) 0.0397(6) 0.0042(5) 0.0042(5) 0.0042(5)
Au32 0.0397(6) 0.0397(6) 0.0397(6) 0.0042(5) 0.0042(5) 0.0042(5)
Au4 0.0149(8) 0.0352(10) 0.0144(7) 0.000 0.000 0.000
Au5 0.0154(10) 0.0287(11) 0.0258(11) 0.0078(7) 0.000 0.000
Ge5 0.0154(10) 0.0287(11) 0.0258(11) 0.0078(7) 0.000 0.000
Ge6 0.018(2) 0.0105(18) 0.021(2) 0.000 0.000 0.000
Ge7 0.058(2) 0.058(2) 0.058(2) 0.014(3) 0.014(3) 0.014(3)
Au8 0.045(5) 0.064(6) 0.061(6) -0.027(4) 0.000 0.000
Ge8 0.045(5) 0.064(6) 0.061(6) -0.027(4) 0.000 0.000
Ca9 0.015(3) 0.012(2) 0.019(3) 0.001(2) 0.000 0.000

loop_
_atom_type_symbol
_atom_type_description
_atom_type_scat_dispersion_real
_atom_type_scat_dispersion_imag
_atom_type_scat_source
Ca Ca 0.2262 0.3064 'International Tables Vol C Tables 4.2.6.8 and 6.1.1.4'
Ge Ge 0.1547 1.8001 'International Tables Vol C Tables 4.2.6.8 and 6.1.1.4'
Au Au -2.0133 8.8022 'International Tables Vol C Tables 4.2.6.8 and 6.1.1.4'

loop_
_geom_angle_atom_site_label_1
_geom_angle_atom_site_label_2
_geom_angle_atom_site_label_3
_geom_angle
_geom_angle_site_symmetry_1
_geom_angle_site_symmetry_3
_geom_angle_publ_flag
Ge7 Au1 Au5 110.01(4) . . ?
Ge7 Au1 Ge6 150.70(6) . 9 ?
Au5 Au1 Ge6 99.09(7) . 9 ?
Ge7 Au1 Au2 113.32(4) . 41 ?
Au5 Au1 Au2 102.73(5) . 41 ?
Ge6 Au1 Au2 54.61(6) 9 41 ?
Ge7 Au1 Au2 112.34(3) . . ?
Au5 Au1 Au2 112.31(4) . . ?
Ge6 Au1 Au2 56.62(9) 9 . ?
Au2 Au1 Au2 105.72(3) 41 . ?
Ge7 Au1 Au31 53.12(4) . . ?
Au5 Au1 Au31 57.02(5) . . ?
Ge6 Au1 Au31 156.10(7) 9 . ?
Au2 Au1 Au31 125.94(3) 41 . ?
Au2 Au1 Au31 128.22(3) . . ?
Ge7 Au1 Au1 54.676(9) . 41 ?
Au5 Au1 Au1 122.35(4) . 41 ?
Ge6 Au1 Au1 106.62(4) 9 41 ?
Au2 Au1 Au1 58.66(3) 41 41 ?
Au2 Au1 Au1 125.03(4) . 41 ?
Au31 Au1 Au1 88.90(3) . 41 ?
Ge7 Au1 Au1 54.676(9) . 45 ?
Au5 Au1 Au1 128.96(5) . 45 ?
Ge6 Au1 Au1 108.78(9) 9 45 ?
Au2 Au1 Au1 128.30(5) 41 45 ?
Au2 Au1 Au1 57.69(3) . 45 ?
Au31 Au1 Au1 88.90(3) . 45 ?
Au1 Au1 Au1 89.75(4) 41 45 ?
Ge7 Au1 Au1 145.007(17) . 28 ?
Au5 Au1 Au1 56.64(3) . 28 ?
Ge6 Au1 Au1 56.951(17) 9 28 ?
Au2 Au1 Au1 101.52(3) 41 28 ?
Au2 Au1 Au1 58.14(2) . 28 ?
Au31 Au1 Au1 103.57(4) . 28 ?
Au1 Au1 Au1 160.130(15) 41 28 ?
Au1 Au1 Au1 105.673(19) 45 28 ?
Ge7 Au1 Ca9 84.35(5) . . ?
Au5 Au1 Ca9 68.69(10) . . ?
Ge6 Au1 Ca9 110.19(8) 9 . ?
Au2 Au1 Ca9 162.32(6) 41 . ?
Au2 Au1 Ca9 65.91(10) . . ?
Au31 Au1 Ca9 63.43(9) . . ?
Au1 Au1 Ca9 139.01(5) 41 . ?
Au1 Au1 Ca9 61.90(8) 45 . ?
Au1 Au1 Ca9 60.80(5) 28 . ?
Ge7 Au1 Ca9 83.51(8) . 41 ?
Au5 Au1 Ca9 165.40(9) . 41 ?
Ge6 Au1 Ca9 67.20(10) 9 41 ?
Au2 Au1 Ca9 65.68(9) 41 41 ?
Au2 Au1 Ca9 65.18(10) . 41 ?
Au31 Au1 Ca9 136.61(10) . 41 ?
Au1 Au1 Ca9 60.52(11) 41 41 ?
Au1 Au1 Ca9 63.10(8) 45 41 ?
Au1 Au1 Ca9 115.15(10) 28 41 ?
Ca9 Au1 Ca9 119.69(13) . 41 ?
Ge6 Au2 Ge6 176.02(5) 41 9 ?
Ge6 Au2 Au1 61.46(4) 41 23_455 ?
Ge6 Au2 Au1 117.04(3) 9 23_455 ?
Ge6 Au2 Au1 61.46(4) 41 45 ?
Ge6 Au2 Au1 117.04(3) 9 45 ?
Au1 Au2 Au1 110.13(5) 23_455 45 ?
Ge6 Au2 Au2 126.11(8) 41 2_565 ?
Ge6 Au2 Au2 57.87(5) 9 2_565 ?
Au1 Au2 Au2 122.46(2) 23_455 2_565 ?
Au1 Au2 Au2 122.46(2) 45 2_565 ?
Ge6 Au2 Au1 116.87(7) 41 28 ?
Ge6 Au2 Au1 59.95(5) 9 28 ?
Au1 Au2 Au1 63.65(4) 23_455 28 ?
Au1 Au2 Au1 114.93(4) 45 28 ?
Au2 Au2 Au1 108.34(3) 2_565 28 ?
Ge6 Au2 Au1 116.87(7) 41 . ?
Ge6 Au2 Au1 59.95(5) 9 . ?
Au1 Au2 Au1 114.93(4) 23_455 . ?
Au1 Au2 Au1 63.65(4) 45 . ?
Au2 Au2 Au1 108.34(3) 2_565 . ?
Au1 Au2 Au1 63.71(4) 28 . ?
Ge6 Au2 Au4 72.99(7) 41 37 ?
Ge6 Au2 Au4 110.44(5) 9 37 ?
Au1 Au2 Au4 121.06(4) 23_455 37 ?
Au1 Au2 Au4 74.12(3) 45 37 ?
Au2 Au2 Au4 60.33(2) 2_565 37 ?
Au1 Au2 Au4 168.67(4) 28 37 ?
Au1 Au2 Au4 118.18(3) . 37 ?
Ge6 Au2 Au4 72.99(7) 41 13_455 ?
Ge6 Au2 Au4 110.44(5) 9 13_455 ?
Au1 Au2 Au4 74.12(3) 23_455 13_455 ?
Au1 Au2 Au4 121.06(4) 45 13_455 ?
Au2 Au2 Au4 60.33(2) 2_565 13_455 ?
Au1 Au2 Au4 118.18(3) 28 13_455 ?
Au1 Au2 Au4 168.67(4) . 13_455 ?
Au4 Au2 Au4 57.57(6) 37 13_455 ?
Ge6 Au2 Ca9 114.45(9) 41 41 ?
Ge6 Au2 Ca9 66.67(9) 9 41 ?
Au1 Au2 Ca9 173.46(6) 23_455 41 ?
Au1 Au2 Ca9 63.52(6) 45 41 ?
Au2 Au2 Ca9 63.98(5) 2_565 41 ?
Au1 Au2 Ca9 116.72(10) 28 41 ?
Au1 Au2 Ca9 61.51(8) . 41 ?
Au4 Au2 Ca9 59.95(9) 37 41 ?
Au4 Au2 Ca9 110.16(8) 13_455 41 ?
Ge6 Au2 Ca9 114.45(9) 41 18_455 ?
Ge6 Au2 Ca9 66.67(9) 9 18_455 ?
Au1 Au2 Ca9 63.52(6) 23_455 18_455 ?
Au1 Au2 Ca9 173.46(6) 45 18_455 ?
Au2 Au2 Ca9 63.98(5) 2_565 18_455 ?
Au1 Au2 Ca9 61.51(8) 28 18_455 ?
Au1 Au2 Ca9 116.72(10) . 18_455 ?
Au4 Au2 Ca9 110.16(8) 37 18_455 ?
Au4 Au2 Ca9 59.95(9) 13_455 18_455 ?
Ca9 Au2 Ca9 122.77(12) 41 18_455 ?
Ge6 Au2 Ca9 67.56(13) 41 . ?
Ge6 Au2 Ca9 108.45(11) 9 . ?
Au1 Au2 Ca9 61.69(4) 23_455 . ?
Au1 Au2 Ca9 61.69(4) 45 . ?
Au2 Au2 Ca9 166.32(10) 2_565 . ?
Au1 Au2 Ca9 60.51(8) 28 . ?
Au1 Au2 Ca9 60.51(8) . . ?
Au4 Au2 Ca9 130.69(8) 37 . ?
Au4 Au2 Ca9 130.69(8) 13_455 . ?
Ca9 Au2 Ca9 112.38(8) 41 . ?
Ca9 Au2 Ca9 112.38(8) 18_455 . ?
Au32 Au31 Ge7 180.0(13) . . ?
Au32 Au31 Ge8 19.71(14) . 9 ?
Ge7 Au31 Ge8 160.29(14) . 9 ?
Au32 Au31 Au8 19.71(14) . 9 ?
Ge7 Au31 Au8 160.29(14) . 9 ?
Ge8 Au31 Au8 0.0(4) 9 9 ?
Au32 Au31 Au8 19.71(14) . . ?
Ge7 Au31 Au8 160.29(14) . . ?
Ge8 Au31 Au8 34.0(2) 9 . ?
Au8 Au31 Au8 34.0(2) 9 . ?
Au32 Au31 Ge8 19.71(14) . 5 ?
Ge7 Au31 Ge8 160.29(14) . 5 ?
Ge8 Au31 Ge8 34.0(2) 9 5 ?
Au8 Au31 Ge8 34.0(2) 9 5 ?
Au8 Au31 Ge8 34.0(2) . 5 ?
Au32 Au31 Au8 19.71(14) . 5 ?
Ge7 Au31 Au8 160.29(14) . 5 ?
Ge8 Au31 Au8 34.0(2) 9 5 ?
Au8 Au31 Au8 34.0(2) 9 5 ?
Au8 Au31 Au8 34.0(2) . 5 ?
Ge8 Au31 Au8 0.0(4) 5 5 ?
Au32 Au31 Au5 65.67(6) . . ?
Ge7 Au31 Au5 114.33(6) . . ?
Ge8 Au31 Au5 67.4(2) 9 . ?
Au8 Au31 Au5 67.4(2) 9 . ?
Au8 Au31 Au5 49.02(19) . . ?
Ge8 Au31 Au5 82.91(16) 5 . ?
Au8 Au31 Au5 82.91(16) 5 . ?
Au32 Au31 Ge5 65.67(6) . 9 ?
Ge7 Au31 Ge5 114.33(6) . 9 ?
Ge8 Au31 Ge5 49.02(19) 9 9 ?
Au8 Au31 Ge5 49.02(19) 9 9 ?
Au8 Au31 Ge5 82.91(16) . 9 ?
Ge8 Au31 Ge5 67.4(2) 5 9 ?
Au8 Au31 Ge5 67.4(2) 5 9 ?
Au5 Au31 Ge5 104.20(7) . 9 ?
Au32 Au31 Au5 65.67(6) . 9 ?
Ge7 Au31 Au5 114.33(6) . 9 ?
Ge8 Au31 Au5 49.02(19) 9 9 ?
Au8 Au31 Au5 49.02(19) 9 9 ?
Au8 Au31 Au5 82.91(16) . 9 ?
Ge8 Au31 Au5 67.4(2) 5 9 ?
Au8 Au31 Au5 67.4(2) 5 9 ?
Au5 Au31 Au5 104.20(7) . 9 ?
Ge5 Au31 Au5 0.00(9) 9 9 ?
Ge8 Au32 Au8 0.0(9) 9 9 ?
Ge8 Au32 Au8 67.7(11) 9 . ?
Au8 Au32 Au8 67.7(11) 9 . ?
Ge8 Au32 Ge8 67.7(11) 9 5 ?
Au8 Au32 Ge8 67.7(11) 9 5 ?
Au8 Au32 Ge8 67.7(11) . 5 ?
Ge8 Au32 Au8 67.7(11) 9 5 ?
Au8 Au32 Au8 67.7(11) 9 5 ?
Au8 Au32 Au8 67.7(11) . 5 ?
Ge8 Au32 Au8 0.0(9) 5 5 ?
Ge8 Au32 Au31 140.0(7) 9 . ?
Au8 Au32 Au31 140.0(7) 9 . ?
Au8 Au32 Au31 140.0(7) . . ?
Ge8 Au32 Au31 140.0(7) 5 . ?
Au8 Au32 Au31 140.0(7) 5 . ?
Ge8 Au32 Au5 96.4(5) 9 . ?
Au8 Au32 Au5 96.4(5) 9 . ?
Au8 Au32 Au5 63.1(4) . . ?
Ge8 Au32 Au5 130.7(10) 5 . ?
Au8 Au32 Au5 130.7(10) 5 . ?
Au31 Au32 Au5 82.2(5) . . ?
Ge8 Au32 Ge5 63.1(4) 9 9 ?
Au8 Au32 Ge5 63.1(4) 9 9 ?
Au8 Au32 Ge5 130.7(10) . 9 ?
Ge8 Au32 Ge5 96.4(5) 5 9 ?
Au8 Au32 Ge5 96.4(5) 5 9 ?
Au31 Au32 Ge5 82.2(5) . 9 ?
Au5 Au32 Ge5 118.2(2) . 9 ?
Ge8 Au32 Au5 63.1(4) 9 9 ?
Au8 Au32 Au5 63.1(4) 9 9 ?
Au8 Au32 Au5 130.7(10) . 9 ?
Ge8 Au32 Au5 96.4(5) 5 9 ?
Au8 Au32 Au5 96.4(5) 5 9 ?
Au31 Au32 Au5 82.2(5) . 9 ?
Au5 Au32 Au5 118.2(2) . 9 ?
Ge5 Au32 Au5 0.00(9) 9 9 ?
Ge8 Au32 Au5 130.7(10) 9 5 ?
Au8 Au32 Au5 130.7(10) 9 5 ?
Au8 Au32 Au5 96.4(5) . 5 ?
Ge8 Au32 Au5 63.1(4) 5 5 ?
Au8 Au32 Au5 63.1(4) 5 5 ?
Au31 Au32 Au5 82.2(5) . 5 ?
Au5 Au32 Au5 118.2(2) . 5 ?
Ge5 Au32 Au5 118.2(2) 9 5 ?
Au5 Au32 Au5 118.2(2) 9 5 ?
Ge5 Au4 Au5 0.00(7) 34 34 ?
Ge5 Au4 Ge5 52.64(9) 34 9 ?
Au5 Au4 Ge5 52.64(9) 34 9 ?
Ge5 Au4 Au5 52.64(9) 34 9 ?
Au5 Au4 Au5 52.64(9) 34 9 ?
Ge5 Au4 Au5 0.00(7) 9 9 ?
Ge5 Au4 Au4 153.68(4) 34 25_655 ?
Au5 Au4 Au4 153.68(4) 34 25_655 ?
Ge5 Au4 Au4 153.68(4) 9 25_655 ?
Au5 Au4 Au4 153.68(4) 9 25_655 ?
Ge5 Au4 Au2 130.62(3) 34 37 ?
Au5 Au4 Au2 130.62(3) 34 37 ?
Ge5 Au4 Au2 102.25(3) 9 37 ?
Au5 Au4 Au2 102.25(3) 9 37 ?
Au4 Au4 Au2 61.22(3) 25_655 37 ?
Ge5 Au4 Au2 102.25(3) 34 13_544 ?
Au5 Au4 Au2 102.25(3) 34 13_544 ?
Ge5 Au4 Au2 130.62(3) 9 13_544 ?
Au5 Au4 Au2 130.62(3) 9 13_544 ?
Au4 Au4 Au2 61.22(3) 25_655 13_544 ?
Au2 Au4 Au2 122.43(6) 37 13_544 ?
Ge5 Au4 Au2 102.25(3) 34 38_545 ?
Au5 Au4 Au2 102.25(3) 34 38_545 ?
Ge5 Au4 Au2 130.62(3) 9 38_545 ?
Au5 Au4 Au2 130.62(3) 9 38_545 ?
Au4 Au4 Au2 61.22(3) 25_655 38_545 ?
Au2 Au4 Au2 59.34(4) 37 38_545 ?
Au2 Au4 Au2 92.65(5) 13_544 38_545 ?
Ge5 Au4 Au2 130.62(3) 34 14_554 ?
Au5 Au4 Au2 130.62(3) 34 14_554 ?
Ge5 Au4 Au2 102.25(3) 9 14_554 ?
Au5 Au4 Au2 102.25(3) 9 14_554 ?
Au4 Au4 Au2 61.22(3) 25_655 14_554 ?
Au2 Au4 Au2 92.65(5) 37 14_554 ?
Au2 Au4 Au2 59.34(4) 13_544 14_554 ?
Au2 Au4 Au2 122.43(6) 38_545 14_554 ?
Ge5 Au4 Ca9 64.73(9) 34 6 ?
Au5 Au4 Ca9 64.73(9) 34 6 ?
Ge5 Au4 Ca9 64.73(9) 9 6 ?
Au5 Au4 Ca9 64.73(9) 9 6 ?
Au4 Au4 Ca9 118.44(10) 25_655 6 ?
Au2 Au4 Ca9 149.91(3) 37 6 ?
Au2 Au4 Ca9 66.00(9) 13_544 6 ?
Au2 Au4 Ca9 149.91(3) 38_545 6 ?
Au2 Au4 Ca9 66.00(9) 14_554 6 ?
Ge5 Au4 Ca9 64.73(9) 34 5 ?
Au5 Au4 Ca9 64.73(9) 34 5 ?
Ge5 Au4 Ca9 64.73(9) 9 5 ?
Au5 Au4 Ca9 64.73(9) 9 5 ?
Au4 Au4 Ca9 118.44(10) 25_655 5 ?
Au2 Au4 Ca9 66.00(9) 37 5 ?
Au2 Au4 Ca9 149.91(3) 13_544 5 ?
Au2 Au4 Ca9 66.00(9) 38_545 5 ?
Au2 Au4 Ca9 149.91(3) 14_554 5 ?
Ca9 Au4 Ca9 123.1(2) 6 5 ?
Au8 Au5 Ge5 84.2(2) . 26 ?
Au8 Au5 Au5 84.2(2) . 26 ?
Ge5 Au5 Au5 0.0 26 26 ?
Au8 Au5 Au32 34.2(5) . 28 ?
Ge5 Au5 Au32 93.4(3) 26 28 ?
Au5 Au5 Au32 93.4(3) 26 28 ?
Au8 Au5 Au32 34.2(5) . . ?
Ge5 Au5 Au32 93.4(3) 26 . ?
Au5 Au5 Au32 93.4(3) 26 . ?
Au32 Au5 Au32 65.8(8) 28 . ?
Au8 Au5 Au31 65.11(12) . . ?
Ge5 Au5 Au31 111.38(4) 26 . ?
Au5 Au5 Au31 111.38(4) 26 . ?
Au32 Au5 Au31 91.9(3) 28 . ?
Au32 Au5 Au31 32.1(5) . . ?
Au8 Au5 Au31 65.11(12) . 28 ?
Ge5 Au5 Au31 111.38(4) 26 28 ?
Au5 Au5 Au31 111.38(4) 26 28 ?
Au32 Au5 Au31 32.1(5) 28 28 ?
Au32 Au5 Au31 91.9(3) . 28 ?
Au31 Au5 Au31 108.09(7) . 28 ?
Au8 Au5 Au4 147.9(3) . 5 ?
Ge5 Au5 Au4 63.68(4) 26 5 ?
Au5 Au5 Au4 63.68(4) 26 5 ?
Au32 Au5 Au4 140.99(14) 28 5 ?
Au32 Au5 Au4 140.99(14) . 5 ?
Au31 Au5 Au4 125.05(4) . 5 ?
Au31 Au5 Au4 125.05(4) 28 5 ?
Au8 Au5 Au1 127.50(18) . . ?
Ge5 Au5 Au1 129.10(4) 26 . ?
Au5 Au5 Au1 129.10(4) 26 . ?
Au32 Au5 Au1 136.0(2) 28 . ?
Au32 Au5 Au1 97.0(5) . . ?
Au31 Au5 Au1 64.98(5) . . ?
Au31 Au5 Au1 117.86(7) 28 . ?
Au4 Au5 Au1 77.81(5) 5 . ?
Au8 Au5 Au1 127.50(18) . 28 ?
Ge5 Au5 Au1 129.10(4) 26 28 ?
Au5 Au5 Au1 129.10(4) 26 28 ?
Au32 Au5 Au1 97.0(5) 28 28 ?
Au32 Au5 Au1 136.0(2) . 28 ?
Au31 Au5 Au1 117.86(7) . 28 ?
Au31 Au5 Au1 64.98(5) 28 28 ?
Au4 Au5 Au1 77.81(5) 5 28 ?
Au1 Au5 Au1 66.72(6) . 28 ?
Au8 Au5 Ge8 30.9(2) . 10 ?
Ge5 Au5 Ge8 66.28(8) 26 10 ?
Au5 Au5 Ge8 66.28(8) 26 10 ?
Au32 Au5 Ge8 27.9(4) 28 10 ?
Au32 Au5 Ge8 63.6(5) . 10 ?
Au31 Au5 Ge8 95.47(15) . 10 ?
Au31 Au5 Ge8 56.05(13) 28 10 ?
Au4 Au5 Ge8 123.93(11) 5 10 ?
Au1 Au5 Ge8 157.77(13) . 10 ?
Au1 Au5 Ge8 118.78(14) 28 10 ?
Au2 Ge6 Au2 107.77(16) 22_545 45 ?
Au2 Ge6 Au2 119.94(5) 22_545 6_556 ?
Au2 Ge6 Au2 119.94(5) 45 6_556 ?
Au2 Ge6 Au2 119.94(5) 22_545 5 ?
Au2 Ge6 Au2 119.94(5) 45 5 ?
Au2 Ge6 Au2 64.26(10) 6_556 5 ?
Au2 Ge6 Au1 116.21(9) 22_545 31_556 ?
Au2 Ge6 Au1 63.93(3) 45 31_556 ?
Au2 Ge6 Au1 63.43(5) 6_556 31_556 ?
Au2 Ge6 Au1 116.38(12) 5 31_556 ?
Au2 Ge6 Au1 63.93(3) 22_545 32 ?
Au2 Ge6 Au1 116.21(9) 45 32 ?
Au2 Ge6 Au1 116.38(12) 6_556 32 ?
Au2 Ge6 Au1 63.43(5) 5 32 ?
Au1 Ge6 Au1 179.80(18) 31_556 32 ?
Au2 Ge6 Au1 63.93(3) 22_545 6_556 ?
Au2 Ge6 Au1 116.21(9) 45 6_556 ?
Au2 Ge6 Au1 63.43(5) 6_556 6_556 ?
Au2 Ge6 Au1 116.38(12) 5 6_556 ?
Au1 Ge6 Au1 66.10(3) 31_556 6_556 ?
Au1 Ge6 Au1 113.90(3) 32 6_556 ?
Au2 Ge6 Au1 116.21(9) 22_545 5 ?
Au2 Ge6 Au1 63.93(3) 45 5 ?
Au2 Ge6 Au1 116.38(12) 6_556 5 ?
Au2 Ge6 Au1 63.43(5) 5 5 ?
Au1 Ge6 Au1 113.90(3) 31_556 5 ?
Au1 Ge6 Au1 66.10(3) 32 5 ?
Au1 Ge6 Au1 179.80(18) 6_556 5 ?
Au2 Ge6 Ca9 173.86(17) 22_545 45 ?
Au2 Ge6 Ca9 66.09(10) 45 45 ?
Au2 Ge6 Ca9 64.97(10) 6_556 45 ?
Au2 Ge6 Ca9 64.97(10) 5 45 ?
Au1 Ge6 Ca9 61.75(5) 31_556 45 ?
Au1 Ge6 Ca9 118.13(8) 32 45 ?
Au1 Ge6 Ca9 118.13(8) 6_556 45 ?
Au1 Ge6 Ca9 61.75(5) 5 45 ?
Au2 Ge6 Ca9 66.09(10) 22_545 22_545 ?
Au2 Ge6 Ca9 173.86(17) 45 22_545 ?
Au2 Ge6 Ca9 64.97(10) 6_556 22_545 ?
Au2 Ge6 Ca9 64.97(10) 5 22_545 ?
Au1 Ge6 Ca9 118.13(8) 31_556 22_545 ?
Au1 Ge6 Ca9 61.75(5) 32 22_545 ?
Au1 Ge6 Ca9 61.75(5) 6_556 22_545 ?
Au1 Ge6 Ca9 118.13(8) 5 22_545 ?
Ca9 Ge6 Ca9 120.1(2) 45 22_545 ?
Au31 Ge7 Au31 180.00(5) 37 . ?
Au31 Ge7 Au1 70.410(18) 37 37 ?
Au31 Ge7 Au1 109.590(18) . 37 ?
Au31 Ge7 Au1 109.590(18) 37 5 ?
Au31 Ge7 Au1 70.410(18) . 5 ?
Au1 Ge7 Au1 70.648(18) 37 5 ?
Au31 Ge7 Au1 70.410(18) 37 41 ?
Au31 Ge7 Au1 109.590(18) . 41 ?
Au1 Ge7 Au1 109.352(18) 37 41 ?
Au1 Ge7 Au1 180.00(2) 5 41 ?
Au31 Ge7 Au1 109.590(18) 37 . ?
Au31 Ge7 Au1 70.410(18) . . ?
Au1 Ge7 Au1 180.0 37 . ?
Au1 Ge7 Au1 109.352(18) 5 . ?
Au1 Ge7 Au1 70.648(18) 41 . ?
Au31 Ge7 Au1 109.590(18) 37 9 ?
Au31 Ge7 Au1 70.410(18) . 9 ?
Au1 Ge7 Au1 70.648(18) 37 9 ?
Au1 Ge7 Au1 109.352(18) 5 9 ?
Au1 Ge7 Au1 70.648(18) 41 9 ?
Au1 Ge7 Au1 109.352(18) . 9 ?
Au31 Ge7 Au1 70.410(18) 37 45 ?
Au31 Ge7 Au1 109.590(18) . 45 ?
Au1 Ge7 Au1 109.352(18) 37 45 ?
Au1 Ge7 Au1 70.648(18) 5 45 ?
Au1 Ge7 Au1 109.352(18) 41 45 ?
Au1 Ge7 Au1 70.648(18) . 45 ?
Au1 Ge7 Au1 180.0 9 45 ?
Au32 Au8 Au32 146.9(12) . 28 ?
Au32 Au8 Ge8 56.1(5) . 5 ?
Au32 Au8 Ge8 129.4(10) 28 5 ?
Au32 Au8 Au8 56.1(5) . 5 ?
Au32 Au8 Au8 129.4(10) 28 5 ?
Ge8 Au8 Au8 0.0(7) 5 5 ?
Au32 Au8 Ge8 56.1(5) . 9 ?
Au32 Au8 Ge8 156.6(8) 28 9 ?
Ge8 Au8 Ge8 60.000(1) 5 9 ?
Au8 Au8 Ge8 60.000(1) 5 9 ?
Au32 Au8 Ge8 129.4(10) . 30 ?
Au32 Au8 Ge8 56.1(5) 28 30 ?
Ge8 Au8 Ge8 76.8(9) 5 30 ?
Au8 Au8 Ge8 76.8(9) 5 30 ?
Ge8 Au8 Ge8 117.1(3) 9 30 ?
Au32 Au8 Au8 56.1(5) . 9 ?
Au32 Au8 Au8 156.6(8) 28 9 ?
Ge8 Au8 Au8 60.000(1) 5 9 ?
Au8 Au8 Au8 60.000(1) 5 9 ?
Ge8 Au8 Au8 0.0(9) 9 9 ?
Ge8 Au8 Au8 117.1(3) 30 9 ?
Au32 Au8 Au8 129.4(10) . 30 ?
Au32 Au8 Au8 56.1(5) 28 30 ?
Ge8 Au8 Au8 76.8(9) 5 30 ?
Au8 Au8 Au8 76.8(9) 5 30 ?
Ge8 Au8 Au8 117.1(3) 9 30 ?
Ge8 Au8 Au8 0.0(7) 30 30 ?
Au8 Au8 Au8 117.1(3) 9 30 ?
Au32 Au8 Ge8 156.6(8) . 10 ?
Au32 Au8 Ge8 56.1(5) 28 10 ?
Ge8 Au8 Ge8 117.1(3) 5 10 ?
Au8 Au8 Ge8 117.1(3) 5 10 ?
Ge8 Au8 Ge8 100.6(6) 9 10 ?
Ge8 Au8 Ge8 60.000(1) 30 10 ?
Au8 Au8 Ge8 100.6(6) 9 10 ?
Au8 Au8 Ge8 60.000(1) 30 10 ?
Au32 Au8 Au8 156.6(8) . 10 ?
Au32 Au8 Au8 56.1(5) 28 10 ?
Ge8 Au8 Au8 117.1(3) 5 10 ?
Au8 Au8 Au8 117.1(3) 5 10 ?
Ge8 Au8 Au8 100.6(6) 9 10 ?
Ge8 Au8 Au8 60.000(1) 30 10 ?
Au8 Au8 Au8 100.6(6) 9 10 ?
Au8 Au8 Au8 60.000(1) 30 10 ?
Ge8 Au8 Au8 0.0(9) 10 10 ?
Au32 Au8 Ge8 105.4(5) . 26 ?
Au32 Au8 Ge8 105.4(5) 28 26 ?
Ge8 Au8 Ge8 98.5(5) 5 26 ?
Au8 Au8 Ge8 98.5(5) 5 26 ?
Ge8 Au8 Ge8 51.6(4) 9 26 ?
Ge8 Au8 Ge8 98.5(5) 30 26 ?
Au8 Au8 Ge8 51.6(4) 9 26 ?
Au8 Au8 Ge8 98.5(5) 30 26 ?
Ge8 Au8 Ge8 51.6(4) 10 26 ?
Au8 Au8 Ge8 51.6(4) 10 26 ?
Au32 Au8 Au8 105.4(5) . 26 ?
Au32 Au8 Au8 105.4(5) 28 26 ?
Ge8 Au8 Au8 98.5(5) 5 26 ?
Au8 Au8 Au8 98.5(5) 5 26 ?
Ge8 Au8 Au8 51.6(4) 9 26 ?
Ge8 Au8 Au8 98.5(5) 30 26 ?
Au8 Au8 Au8 51.6(4) 9 26 ?
Au8 Au8 Au8 98.5(5) 30 26 ?
Ge8 Au8 Au8 51.6(4) 10 26 ?
Au8 Au8 Au8 51.6(4) 10 26 ?
Ge8 Au8 Au8 0.0 26 26 ?
Au4 Ca9 Au1 150.41(6) 9 . ?
Au4 Ca9 Au1 150.41(6) 9 28 ?
Au1 Ca9 Au1 58.41(10) . 28 ?
Au4 Ca9 Ge5 52.29(9) 9 30 ?
Au1 Ca9 Ge5 131.94(19) . 30 ?
Au1 Ca9 Ge5 106.85(11) 28 30 ?
Au4 Ca9 Au5 52.29(9) 9 30 ?
Au1 Ca9 Au5 131.94(19) . 30 ?
Au1 Ca9 Au5 106.85(11) 28 30 ?
Ge5 Ca9 Au5 0.00(8) 30 30 ?
Au4 Ca9 Ge5 52.29(9) 9 5 ?
Au1 Ca9 Ge5 106.85(11) . 5 ?
Au1 Ca9 Ge5 131.94(19) 28 5 ?
Ge5 Ca9 Ge5 45.64(10) 30 5 ?
Au5 Ca9 Ge5 45.64(10) 30 5 ?
Au4 Ca9 Au5 52.29(9) 9 5 ?
Au1 Ca9 Au5 106.85(11) . 5 ?
Au1 Ca9 Au5 131.94(19) 28 5 ?
Ge5 Ca9 Au5 45.64(10) 30 5 ?
Au5 Ca9 Au5 45.64(10) 30 5 ?
Ge5 Ca9 Au5 0.00(7) 5 5 ?
Au4 Ca9 Au1 104.83(13) 9 45 ?
Au1 Ca9 Au1 57.59(7) . 45 ?
Au1 Ca9 Au1 100.73(15) 28 45 ?
Ge5 Ca9 Au1 150.74(14) 30 45 ?
Au5 Ca9 Au1 150.74(14) 30 45 ?
Ge5 Ca9 Au1 107.36(6) 5 45 ?
Au5 Ca9 Au1 107.36(6) 5 45 ?
Au4 Ca9 Au1 104.83(13) 9 23_455 ?
Au1 Ca9 Au1 100.73(15) . 23_455 ?
Au1 Ca9 Au1 57.59(7) 28 23_455 ?
Ge5 Ca9 Au1 107.36(6) 30 23_455 ?
Au5 Ca9 Au1 107.36(6) 30 23_455 ?
Ge5 Ca9 Au1 150.74(14) 5 23_455 ?
Au5 Ca9 Au1 150.74(14) 5 23_455 ?
Au1 Ca9 Au1 95.47(15) 45 23_455 ?
Au4 Ca9 Au31 101.33(13) 9 28 ?
Au1 Ca9 Au31 96.56(15) . 28 ?
Au1 Ca9 Au31 55.81(8) 28 28 ?
Ge5 Ca9 Au31 51.17(8) 30 28 ?
Au5 Ca9 Au31 51.17(8) 30 28 ?
Ge5 Ca9 Au31 84.87(14) 5 28 ?
Au5 Ca9 Au31 84.87(14) 5 28 ?
Au1 Ca9 Au31 153.38(19) 45 28 ?
Au1 Ca9 Au31 82.43(6) 23_455 28 ?
Au4 Ca9 Au31 101.33(13) 9 . ?
Au1 Ca9 Au31 55.81(8) . . ?
Au1 Ca9 Au31 96.56(15) 28 . ?
Ge5 Ca9 Au31 84.87(14) 30 . ?
Au5 Ca9 Au31 84.87(14) 30 . ?
Ge5 Ca9 Au31 51.17(8) 5 . ?
Au5 Ca9 Au31 51.17(8) 5 . ?
Au1 Ca9 Au31 82.43(6) 45 . ?
Au1 Ca9 Au31 153.38(19) 23_455 . ?
Au31 Ca9 Au31 87.74(16) 28 . ?
Au4 Ca9 Au1 66.27(9) 9 30 ?
Au1 Ca9 Au1 142.54(14) . 30 ?
Au1 Ca9 Au1 84.32(5) 28 30 ?
Ge5 Ca9 Au1 51.40(7) 30 30 ?
Au5 Ca9 Au1 51.40(7) 30 30 ?
Ge5 Ca9 Au1 94.92(14) 5 30 ?
Au5 Ca9 Au1 94.92(14) 5 30 ?
Au1 Ca9 Au1 143.19(18) 45 30 ?
Au1 Ca9 Au1 56.40(4) 23_455 30 ?
Au31 Ca9 Au1 54.69(5) 28 30 ?
Au31 Ca9 Au1 133.63(18) . 30 ?

loop_
_geom_bond_atom_site_label_1
_geom_bond_atom_site_label_2
_geom_bond_distance
_geom_bond_site_symmetry_2
_geom_bond_publ_flag
Au1 Ge7 2.6450(9) . ?
Au1 Au5 2.7981(19) . ?
Au1 Ge6 2.8216(9) 9 ?
Au1 Au2 2.8849(10) 41 ?
Au1 Au2 2.9155(12) . ?
Au1 Au31 2.9895(15) . ?
Au1 Au1 3.0586(13) 41 ?
Au1 Au1 3.0586(13) 45 ?
Au1 Au1 3.0775(17) 28 ?
Au1 Ca9 3.154(5) . ?
Au1 Ca9 3.196(4) 41 ?
Au2 Ge6 2.618(3) 41 ?
Au2 Ge6 2.722(4) 9 ?
Au2 Au1 2.8849(10) 23_455 ?
Au2 Au1 2.8849(10) 45 ?
Au2 Au2 2.895(2) 2_565 ?
Au2 Au1 2.9155(12) 28 ?
Au2 Au4 2.9244(12) 37 ?
Au2 Au4 2.9244(12) 13_455 ?
Au2 Ca9 3.300(5) 41 ?
Au2 Ca9 3.300(5) 18_455 ?
Au2 Ca9 3.308(6) . ?
Au31 Au32 1.49(2) . ?
Au31 Ge7 2.538(2) . ?
Au31 Ge8 2.751(5) 9 ?
Au31 Au8 2.751(5) 9 ?
Au31 Au8 2.751(5) . ?
Au31 Ge8 2.751(5) 5 ?
Au31 Au8 2.751(5) 5 ?
Au31 Au5 2.7674(14) . ?
Au31 Ge5 2.7674(15) 9 ?
Au31 Au5 2.7674(15) 9 ?
Au32 Ge8 1.442(18) 9 ?
Au32 Au8 1.442(18) 9 ?
Au32 Au8 1.442(18) . ?
Au32 Ge8 1.442(18) 5 ?
Au32 Au8 1.442(18) 5 ?
Au32 Au5 2.545(4) . ?
Au32 Ge5 2.545(4) 9 ?
Au32 Au5 2.545(4) 9 ?
Au32 Au5 2.545(4) 5 ?
Au4 Ge5 2.777(2) 34 ?
Au4 Au5 2.777(2) 34 ?
Au4 Ge5 2.777(2) 9 ?
Au4 Au5 2.777(2) 9 ?
Au4 Au4 2.816(3) 25_655 ?
Au4 Au2 2.9244(12) 37 ?
Au4 Au2 2.9244(12) 13_544 ?
Au4 Au2 2.9244(12) 38_545 ?
Au4 Au2 2.9244(12) 14_554 ?
Au4 Ca9 3.127(6) 6 ?
Au4 Ca9 3.127(6) 5 ?
Au5 Au8 2.289(9) . ?
Au5 Ge5 2.462(4) 26 ?
Au5 Au5 2.462(4) 26 ?
Au5 Au32 2.545(4) 28 ?
Au5 Au31 2.7674(15) 28 ?
Au5 Au4 2.777(2) 5 ?
Au5 Au1 2.7981(19) 28 ?
Au5 Ge8 3.061(10) 10 ?
Ge6 Au2 2.618(3) 22_545 ?
Ge6 Au2 2.618(3) 45 ?
Ge6 Au2 2.722(4) 6_556 ?
Ge6 Au2 2.722(4) 5 ?
Ge6 Au1 2.8216(9) 31_556 ?
Ge6 Au1 2.8216(9) 32 ?
Ge6 Au1 2.8216(9) 6_556 ?
Ge6 Au1 2.8216(9) 5 ?
Ge6 Ca9 3.344(6) 45 ?
Ge6 Ca9 3.344(6) 22_545 ?
Ge7 Au31 2.538(2) 37 ?
Ge7 Au1 2.6450(9) 37 ?
Ge7 Au1 2.6450(9) 5 ?
Ge7 Au1 2.6450(9) 41 ?
Ge7 Au1 2.6450(9) 9 ?
Ge7 Au1 2.6450(9) 45 ?
Au8 Au32 1.442(18) 28 ?
Au8 Ge8 1.607(8) 5 ?
Au8 Au8 1.607(8) 5 ?
Au8 Ge8 1.607(8) 9 ?
Au8 Ge8 1.607(8) 30 ?
Au8 Au8 1.607(8) 9 ?
Au8 Au8 1.607(8) 30 ?
Au8 Ge8 1.607(8) 10 ?
Au8 Au8 1.607(8) 10 ?
Au8 Ge8 1.997(19) 26 ?
Au8 Au8 1.997(19) 26 ?
Ca9 Au4 3.127(6) 9 ?
Ca9 Au1 3.154(5) 28 ?
Ca9 Ge5 3.174(5) 30 ?
Ca9 Au5 3.174(5) 30 ?
Ca9 Ge5 3.174(5) 5 ?
Ca9 Au5 3.174(5) 5 ?
Ca9 Au1 3.196(4) 45 ?
Ca9 Au1 3.196(4) 23_455 ?
Ca9 Au31 3.232(4) 28 ?
Ca9 Au1 3.275(2) 30 ?
